data_7709844
loop_
_publ_author_name
'Zhao, Fei'
'Zhao, Jingyi'
'Wang, Yu'
'Liu, Hou-Ting'
'Shang, Qinghai'
'Wang, Nan'
'Yin, Xiaodong'
'Zheng, Xiaoyan'
'Chen, Pangkuan'

_publ_section_title
;
 [5]Helicene-Based Chiral Triarylboranes with Large Luminescence
 Dissymmetry Factor Over 10-2 Level: Synthesis and Design Strategy via
 Isomeric Tuning of Steric Substitutions
;
_journal_name_full 'Dalton Transactions'
_journal_paper_doi 10.1039/D2DT00677D
_journal_year 2022
_chemical_formula_sum 'C66 H56 B N'
_chemical_formula_weight 873.92
_space_group_crystal_system monoclinic
_space_group_IT_number 4
_space_group_name_Hall 'P 2yb'
_space_group_name_H-M_alt 'P 1 21 1'
_atom_sites_solution_hydrogens geom
_audit_block_doi 10.5517/ccdc.csd.cc28ln7s
_audit_creation_method SHELXL-2018/3
_audit_update_record
;
2022-03-14 deposited with the CCDC.	2022-03-23 downloaded from the CCDC.
;
_cell_angle_alpha 90
_cell_angle_beta 117.974(2)
_cell_angle_gamma 90
_cell_formula_units_Z 2
_cell_length_a 8.4824(4)
_cell_length_b 42.596(2)
_cell_length_c 8.6068(5)
_cell_measurement_reflns_used 6160
_cell_measurement_temperature 180(2)
_cell_measurement_theta_max 23.51
_cell_measurement_theta_min 2.39
_cell_volume 2746.4(2)
_computing_cell_refinement 'Bruker SAINT'
_computing_data_collection 'Bruker APEX2'
_computing_data_reduction 'Bruker SAINT'
_computing_structure_refinement 'SHELXL-2018/3 (Sheldrick, 2018)'
_computing_structure_solution 'SHELXL-2018/3 (Sheldrick, 2018)'
_diffrn_ambient_temperature 180(2)
_diffrn_measured_fraction_theta_full 0.998
_diffrn_measured_fraction_theta_max 0.994
_diffrn_measurement_device_type 'Bruker APEX-II CCD'
_diffrn_radiation_type MoK\a
_diffrn_radiation_wavelength 0.71073
_diffrn_reflns_av_R_equivalents 0.0621
_diffrn_reflns_av_unetI/netI 0.0894
_diffrn_reflns_Laue_measured_fraction_full 0.998
_diffrn_reflns_Laue_measured_fraction_max 0.994
_diffrn_reflns_limit_h_max 10
_diffrn_reflns_limit_h_min -11
_diffrn_reflns_limit_k_max 55
_diffrn_reflns_limit_k_min -52
_diffrn_reflns_limit_l_max 11
_diffrn_reflns_limit_l_min -10
_diffrn_reflns_number 33139
_diffrn_reflns_point_group_measured_fraction_full 0.999
_diffrn_reflns_point_group_measured_fraction_max 0.995
_diffrn_reflns_theta_full 25.242
_diffrn_reflns_theta_max 27.592
_diffrn_reflns_theta_min 2.680
_diffrn_source MoK\a
_exptl_absorpt_coefficient_mu 0.060
_exptl_absorpt_correction_T_max 0.992
_exptl_absorpt_correction_T_min 0.987
_exptl_absorpt_correction_type multi-scan
_exptl_absorpt_process_details SADABS
_exptl_crystal_colour COLOURLESS
_exptl_crystal_density_diffrn 1.057
_exptl_crystal_description BLOCK
_exptl_crystal_F_000 928
_exptl_crystal_size_max 0.200
_exptl_crystal_size_mid 0.190
_exptl_crystal_size_min 0.120
_refine_diff_density_max 0.155
_refine_diff_density_min -0.174
_refine_diff_density_rms 0.035
_refine_ls_abs_structure_details
;
 Refined as a perfect inversion twin.
;
_refine_ls_abs_structure_Flack 0.5
_refine_ls_extinction_coef 0.010(3)
_refine_ls_extinction_expression Fc^*^=kFc[1+0.001xFc^2^\l^3^/sin(2\q)]^-1/4^
_refine_ls_extinction_method 'SHELXL-2018/3 (Sheldrick 2018)'
_refine_ls_goodness_of_fit_ref 0.688
_refine_ls_hydrogen_treatment constr
_refine_ls_matrix_type full
_refine_ls_number_parameters 622
_refine_ls_number_reflns 12081
_refine_ls_number_restraints 1
_refine_ls_restrained_S_all 0.688
_refine_ls_R_factor_all 0.1061
_refine_ls_R_factor_gt 0.0498
_refine_ls_shift/su_max 0.006
_refine_ls_shift/su_mean 0.001
_refine_ls_structure_factor_coef Fsqd
_refine_ls_weighting_details 'w=1/[\s^2^(Fo^2^)+(0.2000P)^2^] where P=(Fo^2^+2Fc^2^)/3'
_refine_ls_weighting_scheme calc
_refine_ls_wR_factor_gt 0.1444
_refine_ls_wR_factor_ref 0.1999
_reflns_Friedel_coverage 0.974
_reflns_Friedel_fraction_full 0.999
_reflns_Friedel_fraction_max 0.995
_reflns_number_gt 7544
_reflns_number_total 12081
_reflns_threshold_expression 'I > 2\s(I)'
_cod_data_source_file d2dt00677d2.cif
_cod_data_source_block mo_210108_zf_2_0m_sq
_cod_depositor_comments
;
The following automatic conversions were performed:

data item '_exptl_absorpt_correction_type' value 'MULTI-SCAN' was
changed to 'multi-scan' in accordance with the
/home/data/users/saulius/crontab/automatic-downloads/rss-feeds/RSC/lib/dictionaries/cif_core.dic
dictionary named 'cif_core.dic' version 2.4.2 last updated on
2011-04-26.

Automatic conversion script
Id: cif_fix_values 7556 2019-12-06 15:28:31Z antanas 
;
_cod_original_cell_volume 2746.4(3)
_cod_original_sg_symbol_H-M 'P 21'
_cod_database_code 7709844
_shelx_shelxl_version_number 2018/3
_shelx_space_group_comment
;
The symmetry employed for this shelxl refinement is uniquely defined
by the following loop, which should always be used as a source of
symmetry information in preference to the above space-group names.
They are only intended as comments.
;
_shelx_estimated_absorpt_t_min 0.988
_shelx_estimated_absorpt_t_max 0.993

loop_
_space_group_symop_operation_xyz
'x, y, z'
'-x, y+1/2, -z'

loop_
_atom_site_label
_atom_site_type_symbol
_atom_site_fract_x
_atom_site_fract_y
_atom_site_fract_z
_atom_site_U_iso_or_equiv
_atom_site_adp_type
_atom_site_occupancy
_atom_site_site_symmetry_order
_atom_site_calc_flag
_atom_site_refinement_flags_posn
_atom_site_refinement_flags_adp
_atom_site_refinement_flags_occupancy
_atom_site_disorder_assembly
_atom_site_disorder_group
N1 N -0.2709(5) 0.34358(8) 0.7640(5) 0.0403(9) Uani 1 1 d . . . . .
C1 C -0.4068(10) 0.37154(13) 1.1553(8) 0.0625(15) Uani 1 1 d . . . . .
H1 H -0.436070 0.377821 1.244497 0.075 Uiso 1 1 calc R U . . .
C2 C -0.5250(8) 0.35368(13) 1.0160(8) 0.0605(15) Uani 1 1 d . . . . .
H2 H -0.636150 0.347815 1.009198 0.073 Uiso 1 1 calc R U . . .
C3 C -0.4828(7) 0.34410(11) 0.8846(7) 0.0465(11) Uani 1 1 d . . . . .
H3 H -0.565802 0.332056 0.787747 0.056 Uiso 1 1 calc R U . . .
C4 C -0.3202(6) 0.35220(10) 0.8961(6) 0.0391(10) Uani 1 1 d . . . . .
C5 C -0.1928(6) 0.36705(9) 0.7043(6) 0.0365(10) Uani 1 1 d . . . . .
C6 C -0.2652(6) 0.39723(10) 0.6718(6) 0.0373(10) Uani 1 1 d . . . . .
H6 H -0.369006 0.401439 0.683721 0.045 Uiso 1 1 calc R U . . .
C7 C -0.1877(6) 0.42095(10) 0.6226(6) 0.0357(9) Uani 1 1 d . . . . .
H7 H -0.238770 0.441355 0.601804 0.043 Uiso 1 1 calc R U . . .
C8 C -0.0354(5) 0.41572(10) 0.6026(5) 0.0323(9) Uani 1 1 d . . . . .
C9 C 0.0369(5) 0.44210(9) 0.5414(5) 0.0314(9) Uani 1 1 d . . . . .
C10 C 0.2221(5) 0.44991(9) 0.6235(5) 0.0298(8) Uani 1 1 d . . . . .
C11 C 0.2823(5) 0.47576(9) 0.5586(5) 0.0281(8) Uani 1 1 d . . . . .
C12 C 0.5608(5) 0.49729(9) 0.5458(5) 0.0296(8) Uani 1 1 d . . . . .
C13 C 0.4869(5) 0.50105(9) 0.3558(5) 0.0278(8) Uani 1 1 d . . . . .
C14 C 0.4652(5) 0.53446(10) 0.1104(6) 0.0324(9) Uani 1 1 d . . . . .
C15 C 0.5209(5) 0.56188(9) 0.0408(5) 0.0327(9) Uani 1 1 d . . . . .
C16 C 0.5517(6) 0.55811(10) -0.1045(6) 0.0366(10) Uani 1 1 d . . . . .
H16 H 0.531710 0.538282 -0.161185 0.044 Uiso 1 1 calc R U . . .
C17 C 0.6110(6) 0.58306(10) -0.1660(6) 0.0379(10) Uani 1 1 d . . . . .
H17 H 0.632517 0.579771 -0.263572 0.046 Uiso 1 1 calc R U . . .
C18 C 0.6407(5) 0.61312(10) -0.0897(6) 0.0371(10) Uani 1 1 d . . . . .
C19 C 0.5488(5) 0.52733(9) 0.2931(5) 0.0293(8) Uani 1 1 d . . . . .
C20 C 0.7237(6) 0.67484(10) -0.0799(6) 0.0412(10) Uani 1 1 d . . . . .
C21 C 0.5606(6) 0.68982(11) -0.1173(7) 0.0471(11) Uani 1 1 d . . . . .
C22 C 0.5609(8) 0.72021(12) -0.0565(8) 0.0568(14) Uani 1 1 d . . . . .
H22 H 0.450266 0.730044 -0.084287 0.068 Uiso 1 1 calc R U . . .
C23 C 0.7173(9) 0.73634(13) 0.0429(8) 0.0615(15) Uani 1 1 d . . . . .
C24 C 0.7145(11) 0.76977(15) 0.1038(11) 0.088(2) Uani 1 1 d . . . . .
H24A H 0.837163 0.777302 0.173510 0.133 Uiso 1 1 calc R U . . .
H24B H 0.653107 0.770165 0.175950 0.133 Uiso 1 1 calc R U . . .
H24C H 0.651260 0.783379 0.001045 0.133 Uiso 1 1 calc R U . . .
C25 C 1.1162(9) 0.61628(14) -0.5545(8) 0.0647(15) Uani 1 1 d . . . . .
H25A H 1.039492 0.604671 -0.662072 0.097 Uiso 1 1 calc R U . . .
H25B H 1.224107 0.603994 -0.483232 0.097 Uiso 1 1 calc R U . . .
H25C H 1.149714 0.636434 -0.585480 0.097 Uiso 1 1 calc R U . . .
C26 C 1.0171(7) 0.62199(11) -0.4510(6) 0.0478(12) Uani 1 1 d . . . . .
C27 C 1.0649(6) 0.60682(11) -0.2931(6) 0.0428(11) Uani 1 1 d . . . . .
H27 H 1.163446 0.592775 -0.249644 0.051 Uiso 1 1 calc R U . . .
C28 C 0.9743(6) 0.61130(10) -0.1952(6) 0.0390(10) Uani 1 1 d . . . . .
C29 C 0.8305(6) 0.63259(10) -0.2551(6) 0.0379(10) Uani 1 1 d . . . . .
C30 C 0.8839(6) 0.69157(11) 0.0211(7) 0.0466(11) Uani 1 1 d . . . . .
C31 C 0.8757(7) 0.72171(12) 0.0812(7) 0.0533(13) Uani 1 1 d . . . . .
H31 H 0.984191 0.732523 0.151376 0.064 Uiso 1 1 calc R U . . .
C32 C 0.3820(7) 0.67458(13) -0.2292(9) 0.0634(16) Uani 1 1 d . . . . .
H32A H 0.308804 0.688402 -0.328016 0.095 Uiso 1 1 calc R U . . .
H32B H 0.321417 0.670929 -0.157944 0.095 Uiso 1 1 calc R U . . .
H32C H 0.399874 0.654497 -0.274306 0.095 Uiso 1 1 calc R U . . .
C33 C 1.0646(7) 0.67812(12) 0.0683(9) 0.0588(15) Uani 1 1 d . . . . .
H33A H 1.090611 0.681004 -0.030399 0.088 Uiso 1 1 calc R U . . .
H33B H 1.065681 0.655676 0.093684 0.088 Uiso 1 1 calc R U . . .
H33C H 1.155498 0.688927 0.172357 0.088 Uiso 1 1 calc R U . . .
C34 C 0.3350(5) 0.51427(10) -0.0057(5) 0.0349(9) Uani 1 1 d . . . . .
H34 H 0.274079 0.519254 -0.127501 0.042 Uiso 1 1 calc R U . . .
C35 C 0.2928(5) 0.48686(9) 0.0538(5) 0.0317(9) Uani 1 1 d . . . . .
H35 H 0.209083 0.472809 -0.030033 0.038 Uiso 1 1 calc R U . . .
C36 C 0.3674(5) 0.47923(9) 0.2296(5) 0.0297(8) Uani 1 1 d . . . . .
C37 C 0.3305(6) 0.44618(10) 0.2724(6) 0.0357(9) Uani 1 1 d . . . . .
H37A H 0.214254 0.445758 0.270978 0.054 Uiso 1 1 calc R U . . .
H37B H 0.424000 0.440096 0.389366 0.054 Uiso 1 1 calc R U . . .
H37C H 0.329374 0.431436 0.184522 0.054 Uiso 1 1 calc R U . . .
C38 C 0.7065(5) 0.54354(10) 0.4163(6) 0.0338(9) Uani 1 1 d . . . . .
H38 H 0.746514 0.561315 0.377912 0.041 Uiso 1 1 calc R U . . .
C39 C 0.7986(5) 0.53422(10) 0.5840(6) 0.0346(9) Uani 1 1 d . . . . .
H39 H 0.911561 0.543434 0.656971 0.042 Uiso 1 1 calc R U . . .
C40 C 0.7311(5) 0.51078(9) 0.6558(5) 0.0312(9) Uani 1 1 d . . . . .
C41 C 0.5866(5) 0.46787(10) 0.8005(5) 0.0326(9) Uani 1 1 d . . . . .
C42 C 0.7663(5) 0.47812(10) 0.8982(6) 0.0382(10) Uani 1 1 d . . . . .
H42 H 0.841754 0.469114 1.009737 0.046 Uiso 1 1 calc R U . . .
C43 C 0.8301(5) 0.50081(10) 0.8317(6) 0.0368(10) Uani 1 1 d . . . . .
H43 H 0.942909 0.510090 0.904821 0.044 Uiso 1 1 calc R U . . .
C44 C 0.5176(5) 0.44467(10) 0.8714(5) 0.0342(9) Uani 1 1 d . . . . .
H44 H 0.593236 0.436069 0.984082 0.041 Uiso 1 1 calc R U . . .
C45 C 0.3470(5) 0.43460(9) 0.7819(5) 0.0328(9) Uani 1 1 d . . . . .
H45 H 0.309288 0.417123 0.824654 0.039 Uiso 1 1 calc R U . . .
C46 C -0.0430(6) 0.36142(10) 0.6834(6) 0.0408(10) Uani 1 1 d . . . . .
H46 H 0.007189 0.340946 0.703781 0.049 Uiso 1 1 calc R U . . .
C47 C 0.0343(6) 0.38519(10) 0.6335(6) 0.0371(10) Uani 1 1 d . . . . .
H47 H 0.136897 0.380766 0.619867 0.045 Uiso 1 1 calc R U . . .
C48 C -0.2468(9) 0.38026(13) 1.1653(7) 0.0604(15) Uani 1 1 d . . . . .
H48 H -0.166239 0.392888 1.260534 0.072 Uiso 1 1 calc R U . . .
C49 C -0.2022(7) 0.37068(11) 1.0365(6) 0.0480(12) Uani 1 1 d . . . . .
H49 H -0.090952 0.376729 1.044117 0.058 Uiso 1 1 calc R U . . .
C50 C -0.3034(6) 0.31281(10) 0.6912(6) 0.0391(10) Uani 1 1 d . . . . .
C51 C -0.3273(7) 0.30777(11) 0.5233(7) 0.0461(11) Uani 1 1 d . . . . .
H51 H -0.321853 0.324911 0.455336 0.055 Uiso 1 1 calc R U . . .
C52 C -0.3592(7) 0.27783(13) 0.4538(8) 0.0596(14) Uani 1 1 d . . . . .
H52 H -0.370244 0.274374 0.340055 0.072 Uiso 1 1 calc R U . . .
C53 C -0.3753(8) 0.25288(13) 0.5474(11) 0.0707(18) Uani 1 1 d . . . . .
H53 H -0.401194 0.232452 0.497266 0.085 Uiso 1 1 calc R U . . .
C54 C -0.3536(8) 0.25784(12) 0.7119(10) 0.0627(16) Uani 1 1 d . . . . .
H54 H -0.363637 0.240582 0.776653 0.075 Uiso 1 1 calc R U . . .
C55 C -0.3172(6) 0.28743(10) 0.7883(7) 0.0469(12) Uani 1 1 d . . . . .
H55 H -0.301868 0.290455 0.903950 0.056 Uiso 1 1 calc R U . . .
C56 C -0.0811(6) 0.46124(10) 0.4074(6) 0.0357(9) Uani 1 1 d . . . . .
H56 H -0.203530 0.455533 0.344729 0.043 Uiso 1 1 calc R U . . .
C57 C -0.0232(5) 0.48866(10) 0.3632(5) 0.0328(9) Uani 1 1 d . . . . .
H57 H -0.109707 0.502113 0.277594 0.039 Uiso 1 1 calc R U . . .
C58 C 0.1531(5) 0.49727(9) 0.4373(5) 0.0305(9) Uani 1 1 d . . . . .
C59 C 0.1954(6) 0.52994(10) 0.3990(6) 0.0383(10) Uani 1 1 d . . . . .
H59A H 0.201654 0.529794 0.288173 0.057 Uiso 1 1 calc R U . . .
H59B H 0.310331 0.536743 0.494755 0.057 Uiso 1 1 calc R U . . .
H59C H 0.101506 0.544451 0.389228 0.057 Uiso 1 1 calc R U . . .
C60 C 0.5414(5) 0.59187(10) 0.1136(6) 0.0347(9) Uani 1 1 d . . . . .
H60 H 0.515389 0.595329 0.208237 0.042 Uiso 1 1 calc R U . . .
C61 C 0.5996(5) 0.61664(10) 0.0489(6) 0.0361(9) Uani 1 1 d . . . . .
H61 H 0.612029 0.636782 0.100767 0.043 Uiso 1 1 calc R U . . .
C62 C 0.7799(6) 0.64803(11) -0.4159(6) 0.0450(11) Uani 1 1 d . . . . .
C63 C 0.6229(8) 0.67045(15) -0.4936(9) 0.0686(17) Uani 1 1 d . . . . .
H63A H 0.607094 0.678195 -0.607264 0.103 Uiso 1 1 calc R U . . .
H63B H 0.645652 0.688190 -0.413372 0.103 Uiso 1 1 calc R U . . .
H63C H 0.514545 0.659458 -0.510458 0.103 Uiso 1 1 calc R U . . .
C64 C 0.8750(7) 0.64258(12) -0.5101(7) 0.0519(13) Uani 1 1 d . . . . .
H64 H 0.840354 0.653401 -0.617756 0.062 Uiso 1 1 calc R U . . .
C65 C 1.0415(7) 0.59389(12) -0.0240(6) 0.0478(12) Uani 1 1 d . . . . .
H65A H 0.954543 0.595796 0.020432 0.072 Uiso 1 1 calc R U . . .
H65B H 1.155838 0.602844 0.061923 0.072 Uiso 1 1 calc R U . . .
H65C H 1.057753 0.571682 -0.042582 0.072 Uiso 1 1 calc R U . . .
C70 C 0.4756(5) 0.48034(9) 0.6317(5) 0.0297(8) Uani 1 1 d . . . . .
B1 B 0.7286(7) 0.64024(12) -0.1441(7) 0.0389(11) Uani 1 1 d . . . . .

loop_
_atom_site_aniso_label
_atom_site_aniso_U_11
_atom_site_aniso_U_22
_atom_site_aniso_U_33
_atom_site_aniso_U_23
_atom_site_aniso_U_13
_atom_site_aniso_U_12
N1 0.051(2) 0.0312(19) 0.047(2) -0.0054(16) 0.0294(18) -0.0082(16)
C1 0.105(5) 0.045(3) 0.054(3) 0.010(3) 0.051(3) 0.011(3)
C2 0.078(4) 0.051(3) 0.076(4) 0.014(3) 0.056(3) 0.011(3)
C3 0.051(3) 0.042(3) 0.054(3) 0.009(2) 0.031(2) 0.001(2)
C4 0.048(2) 0.035(2) 0.036(2) 0.0036(18) 0.0216(19) 0.0033(19)
C5 0.040(2) 0.028(2) 0.043(2) -0.0022(18) 0.0209(19) -0.0022(17)
C6 0.039(2) 0.038(2) 0.045(2) -0.0033(19) 0.0277(19) -0.0012(18)
C7 0.036(2) 0.031(2) 0.042(2) -0.0020(18) 0.0197(19) -0.0018(17)
C8 0.034(2) 0.034(2) 0.030(2) 0.0014(17) 0.0154(17) 0.0000(17)
C9 0.030(2) 0.033(2) 0.033(2) -0.0033(17) 0.0167(17) -0.0002(16)
C10 0.0347(19) 0.030(2) 0.029(2) -0.0034(16) 0.0180(16) 0.0014(16)
C11 0.0323(19) 0.029(2) 0.0238(19) -0.0048(15) 0.0141(16) -0.0003(15)
C12 0.0254(17) 0.028(2) 0.033(2) 0.0002(16) 0.0116(16) 0.0010(15)
C13 0.0251(18) 0.0293(19) 0.028(2) 0.0009(16) 0.0121(16) 0.0029(15)
C14 0.033(2) 0.032(2) 0.038(2) 0.0020(17) 0.0216(18) 0.0005(16)
C15 0.0304(19) 0.032(2) 0.038(2) 0.0042(17) 0.0175(17) 0.0016(16)
C16 0.040(2) 0.033(2) 0.039(2) -0.0011(18) 0.0205(19) -0.0018(17)
C17 0.042(2) 0.034(2) 0.042(2) 0.0000(18) 0.023(2) -0.0004(18)
C18 0.035(2) 0.032(2) 0.042(2) 0.0022(18) 0.0168(18) -0.0021(17)
C19 0.0257(18) 0.028(2) 0.034(2) -0.0012(16) 0.0133(16) 0.0017(15)
C20 0.047(2) 0.034(2) 0.047(3) 0.0047(19) 0.026(2) -0.0024(18)
C21 0.049(3) 0.036(2) 0.060(3) 0.004(2) 0.029(2) 0.000(2)
C22 0.064(3) 0.041(3) 0.076(4) 0.004(3) 0.041(3) 0.007(2)
C23 0.089(4) 0.042(3) 0.073(4) -0.002(3) 0.054(3) -0.002(3)
C24 0.122(6) 0.049(4) 0.112(6) -0.015(4) 0.070(5) 0.000(4)
C25 0.095(4) 0.058(3) 0.059(3) -0.009(3) 0.051(3) -0.013(3)
C26 0.059(3) 0.043(3) 0.048(3) -0.009(2) 0.030(2) -0.018(2)
C27 0.044(2) 0.041(2) 0.044(3) -0.006(2) 0.021(2) -0.0069(19)
C28 0.043(2) 0.037(2) 0.042(2) -0.0023(19) 0.024(2) -0.0068(19)
C29 0.037(2) 0.038(2) 0.037(2) 0.0001(18) 0.0157(18) -0.0066(18)
C30 0.050(3) 0.044(3) 0.051(3) 0.001(2) 0.028(2) -0.010(2)
C31 0.058(3) 0.045(3) 0.061(3) -0.008(2) 0.030(3) -0.013(2)
C32 0.047(3) 0.049(3) 0.089(4) 0.004(3) 0.027(3) 0.004(2)
C33 0.044(3) 0.043(3) 0.079(4) -0.004(3) 0.021(3) -0.010(2)
C34 0.035(2) 0.041(2) 0.030(2) 0.0056(18) 0.0164(17) 0.0005(18)
C35 0.0292(18) 0.031(2) 0.036(2) -0.0040(17) 0.0157(17) -0.0021(16)
C36 0.0271(18) 0.030(2) 0.032(2) -0.0020(16) 0.0136(16) 0.0005(15)
C37 0.037(2) 0.034(2) 0.035(2) -0.0069(18) 0.0167(18) -0.0041(17)
C38 0.030(2) 0.028(2) 0.046(3) -0.0009(18) 0.0208(19) -0.0025(16)
C39 0.0271(19) 0.033(2) 0.038(2) -0.0077(18) 0.0106(17) -0.0053(16)
C40 0.0288(18) 0.030(2) 0.034(2) -0.0055(17) 0.0140(16) -0.0001(16)
C41 0.034(2) 0.033(2) 0.028(2) -0.0019(16) 0.0126(17) 0.0048(16)
C42 0.033(2) 0.042(2) 0.033(2) 0.0016(18) 0.0098(18) 0.0042(18)
C43 0.0288(19) 0.036(2) 0.036(2) -0.0028(18) 0.0069(17) 0.0007(17)
C44 0.037(2) 0.037(2) 0.025(2) 0.0039(17) 0.0128(17) 0.0067(18)
C45 0.041(2) 0.030(2) 0.031(2) 0.0015(17) 0.0193(18) -0.0006(17)
C46 0.046(2) 0.032(2) 0.049(3) -0.0002(19) 0.026(2) 0.0019(18)
C47 0.038(2) 0.038(2) 0.043(2) -0.0047(19) 0.025(2) -0.0011(18)
C48 0.096(4) 0.049(3) 0.029(2) 0.005(2) 0.023(3) 0.008(3)
C49 0.055(3) 0.040(3) 0.040(3) 0.000(2) 0.014(2) 0.002(2)
C50 0.036(2) 0.032(2) 0.049(3) -0.0025(19) 0.020(2) -0.0020(17)
C51 0.050(3) 0.040(2) 0.048(3) -0.004(2) 0.023(2) -0.003(2)
C52 0.053(3) 0.050(3) 0.074(4) -0.019(3) 0.028(3) -0.005(2)
C53 0.069(4) 0.038(3) 0.116(6) -0.024(3) 0.052(4) -0.010(3)
C54 0.065(3) 0.031(3) 0.101(5) 0.006(3) 0.046(3) 0.007(2)
C55 0.051(3) 0.031(2) 0.063(3) 0.006(2) 0.029(2) 0.0041(19)
C56 0.032(2) 0.039(2) 0.035(2) 0.0021(18) 0.0143(17) 0.0008(17)
C57 0.0318(19) 0.036(2) 0.032(2) -0.0001(17) 0.0161(17) 0.0064(17)
C58 0.0334(19) 0.031(2) 0.031(2) 0.0012(16) 0.0184(17) 0.0042(16)
C59 0.035(2) 0.032(2) 0.051(3) 0.0057(19) 0.023(2) 0.0044(17)
C60 0.039(2) 0.034(2) 0.036(2) 0.0014(18) 0.0217(18) 0.0023(17)
C61 0.041(2) 0.028(2) 0.044(2) -0.0013(18) 0.024(2) -0.0020(17)
C62 0.048(3) 0.043(3) 0.043(3) 0.005(2) 0.021(2) -0.004(2)
C63 0.064(3) 0.075(4) 0.061(4) 0.029(3) 0.024(3) 0.016(3)
C64 0.067(3) 0.048(3) 0.037(3) 0.000(2) 0.022(2) -0.017(2)
C65 0.053(3) 0.049(3) 0.043(3) 0.008(2) 0.024(2) 0.008(2)
C70 0.0303(18) 0.0250(19) 0.032(2) -0.0028(16) 0.0131(16) -0.0011(15)
B1 0.037(2) 0.035(2) 0.038(3) 0.004(2) 0.013(2) -0.002(2)

loop_
_atom_type_symbol
_atom_type_description
_atom_type_scat_dispersion_real
_atom_type_scat_dispersion_imag
_atom_type_scat_source
C C 0.0033 0.0016 'International Tables Vol C Tables 4.2.6.8 and 6.1.1.4'
H H 0.0000 0.0000 'International Tables Vol C Tables 4.2.6.8 and 6.1.1.4'
N N 0.0061 0.0033 'International Tables Vol C Tables 4.2.6.8 and 6.1.1.4'
B B 0.0013 0.0007 'International Tables Vol C Tables 4.2.6.8 and 6.1.1.4'

loop_
_geom_angle_atom_site_label_1
_geom_angle_atom_site_label_2
_geom_angle_atom_site_label_3
_geom_angle
_geom_angle_site_symmetry_1
_geom_angle_site_symmetry_3
_geom_angle_publ_flag
C5 N1 C50 121.1(4) . . ?
C5 N1 C4 117.8(3) . . ?
C50 N1 C4 121.1(4) . . ?
C48 C1 C2 120.1(5) . . ?
C48 C1 H1 120.0 . . ?
C2 C1 H1 120.0 . . ?
C1 C2 C3 120.5(6) . . ?
C1 C2 H2 119.8 . . ?
C3 C2 H2 119.8 . . ?
C4 C3 C2 119.7(5) . . ?
C4 C3 H3 120.1 . . ?
C2 C3 H3 120.1 . . ?
C3 C4 C49 119.3(5) . . ?
C3 C4 N1 122.3(4) . . ?
C49 C4 N1 118.3(4) . . ?
C46 C5 C6 118.5(4) . . ?
C46 C5 N1 122.4(4) . . ?
C6 C5 N1 119.0(4) . . ?
C7 C6 C5 120.6(4) . . ?
C7 C6 H6 119.7 . . ?
C5 C6 H6 119.7 . . ?
C6 C7 C8 121.5(4) . . ?
C6 C7 H7 119.2 . . ?
C8 C7 H7 119.2 . . ?
C7 C8 C47 117.1(4) . . ?
C7 C8 C9 118.7(4) . . ?
C47 C8 C9 124.1(4) . . ?
C56 C9 C10 118.3(4) . . ?
C56 C9 C8 118.8(3) . . ?
C10 C9 C8 122.7(3) . . ?
C9 C10 C45 121.1(4) . . ?
C9 C10 C11 119.8(4) . . ?
C45 C10 C11 118.8(4) . . ?
C10 C11 C58 119.0(3) . . ?
C10 C11 C70 117.8(3) . . ?
C58 C11 C70 123.1(3) . . ?
C40 C12 C70 117.1(4) . . ?
C40 C12 C13 117.9(4) . . ?
C70 C12 C13 124.9(3) . . ?
C36 C13 C19 118.2(3) . . ?
C36 C13 C12 124.0(3) . . ?
C19 C13 C12 117.6(3) . . ?
C34 C14 C19 118.7(4) . . ?
C34 C14 C15 119.5(4) . . ?
C19 C14 C15 121.7(4) . . ?
C60 C15 C16 117.9(4) . . ?
C60 C15 C14 122.2(4) . . ?
C16 C15 C14 119.8(4) . . ?
C17 C16 C15 120.5(4) . . ?
C17 C16 H16 119.8 . . ?
C15 C16 H16 119.8 . . ?
C16 C17 C18 122.6(4) . . ?
C16 C17 H17 118.7 . . ?
C18 C17 H17 118.7 . . ?
C61 C18 C17 115.7(4) . . ?
C61 C18 B1 121.4(4) . . ?
C17 C18 B1 122.7(4) . . ?
C14 C19 C38 121.5(4) . . ?
C14 C19 C13 119.9(3) . . ?
C38 C19 C13 118.2(4) . . ?
C30 C20 C21 117.8(4) . . ?
C30 C20 B1 120.6(4) . . ?
C21 C20 B1 121.6(4) . . ?
C22 C21 C20 120.2(5) . . ?
C22 C21 C32 117.6(5) . . ?
C20 C21 C32 122.1(5) . . ?
C23 C22 C21 121.8(5) . . ?
C23 C22 H22 119.1 . . ?
C21 C22 H22 119.1 . . ?
C31 C23 C22 118.1(5) . . ?
C31 C23 C24 120.9(6) . . ?
C22 C23 C24 120.9(6) . . ?
C23 C24 H24A 109.5 . . ?
C23 C24 H24B 109.5 . . ?
H24A C24 H24B 109.5 . . ?
C23 C24 H24C 109.5 . . ?
H24A C24 H24C 109.5 . . ?
H24B C24 H24C 109.5 . . ?
C26 C25 H25A 109.5 . . ?
C26 C25 H25B 109.5 . . ?
H25A C25 H25B 109.5 . . ?
C26 C25 H25C 109.5 . . ?
H25A C25 H25C 109.5 . . ?
H25B C25 H25C 109.5 . . ?
C64 C26 C27 117.5(5) . . ?
C64 C26 C25 121.3(5) . . ?
C27 C26 C25 121.2(5) . . ?
C26 C27 C28 122.6(5) . . ?
C26 C27 H27 118.7 . . ?
C28 C27 H27 118.7 . . ?
C27 C28 C29 119.7(4) . . ?
C27 C28 C65 117.5(4) . . ?
C29 C28 C65 122.7(4) . . ?
C62 C29 C28 118.2(4) . . ?
C62 C29 B1 119.6(4) . . ?
C28 C29 B1 122.2(4) . . ?
C31 C30 C20 119.3(5) . . ?
C31 C30 C33 118.1(4) . . ?
C20 C30 C33 122.6(4) . . ?
C23 C31 C30 122.7(5) . . ?
C23 C31 H31 118.6 . . ?
C30 C31 H31 118.6 . . ?
C21 C32 H32A 109.5 . . ?
C21 C32 H32B 109.5 . . ?
H32A C32 H32B 109.5 . . ?
C21 C32 H32C 109.5 . . ?
H32A C32 H32C 109.5 . . ?
H32B C32 H32C 109.5 . . ?
C30 C33 H33A 109.5 . . ?
C30 C33 H33B 109.5 . . ?
H33A C33 H33B 109.5 . . ?
C30 C33 H33C 109.5 . . ?
H33A C33 H33C 109.5 . . ?
H33B C33 H33C 109.5 . . ?
C14 C34 C35 120.8(4) . . ?
C14 C34 H34 119.6 . . ?
C35 C34 H34 119.6 . . ?
C36 C35 C34 122.6(4) . . ?
C36 C35 H35 118.7 . . ?
C34 C35 H35 118.7 . . ?
C35 C36 C13 118.6(4) . . ?
C35 C36 C37 116.3(3) . . ?
C13 C36 C37 124.7(3) . . ?
C36 C37 H37A 109.5 . . ?
C36 C37 H37B 109.5 . . ?
H37A C37 H37B 109.5 . . ?
C36 C37 H37C 109.5 . . ?
H37A C37 H37C 109.5 . . ?
H37B C37 H37C 109.5 . . ?
C39 C38 C19 121.6(4) . . ?
C39 C38 H38 119.2 . . ?
C19 C38 H38 119.2 . . ?
C38 C39 C40 121.6(4) . . ?
C38 C39 H39 119.2 . . ?
C40 C39 H39 119.2 . . ?
C43 C40 C12 120.0(4) . . ?
C43 C40 C39 121.2(4) . . ?
C12 C40 C39 118.8(4) . . ?
C70 C41 C42 120.4(4) . . ?
C70 C41 C44 119.5(4) . . ?
C42 C41 C44 120.1(4) . . ?
C43 C42 C41 119.9(4) . . ?
C43 C42 H42 120.1 . . ?
C41 C42 H42 120.1 . . ?
C42 C43 C40 120.8(4) . . ?
C42 C43 H43 119.6 . . ?
C40 C43 H43 119.6 . . ?
C45 C44 C41 121.4(4) . . ?
C45 C44 H44 119.3 . . ?
C41 C44 H44 119.3 . . ?
C44 C45 C10 121.0(4) . . ?
C44 C45 H45 119.5 . . ?
C10 C45 H45 119.5 . . ?
C47 C46 C5 120.8(4) . . ?
C47 C46 H46 119.6 . . ?
C5 C46 H46 119.6 . . ?
C46 C47 C8 121.3(4) . . ?
C46 C47 H47 119.3 . . ?
C8 C47 H47 119.3 . . ?
C1 C48 C49 120.1(5) . . ?
C1 C48 H48 119.9 . . ?
C49 C48 H48 119.9 . . ?
C48 C49 C4 120.2(5) . . ?
C48 C49 H49 119.9 . . ?
C4 C49 H49 119.9 . . ?
C51 C50 C55 119.4(4) . . ?
C51 C50 N1 120.5(4) . . ?
C55 C50 N1 120.0(4) . . ?
C50 C51 C52 120.0(5) . . ?
C50 C51 H51 120.0 . . ?
C52 C51 H51 120.0 . . ?
C53 C52 C51 120.8(6) . . ?
C53 C52 H52 119.6 . . ?
C51 C52 H52 119.6 . . ?
C54 C53 C52 119.2(5) . . ?
C54 C53 H53 120.4 . . ?
C52 C53 H53 120.4 . . ?
C53 C54 C55 121.8(6) . . ?
C53 C54 H54 119.1 . . ?
C55 C54 H54 119.1 . . ?
C54 C55 C50 118.6(5) . . ?
C54 C55 H55 120.7 . . ?
C50 C55 H55 120.7 . . ?
C9 C56 C57 120.9(4) . . ?
C9 C56 H56 119.6 . . ?
C57 C56 H56 119.6 . . ?
C58 C57 C56 123.1(4) . . ?
C58 C57 H57 118.4 . . ?
C56 C57 H57 118.4 . . ?
C57 C58 C11 117.5(4) . . ?
C57 C58 C59 117.6(4) . . ?
C11 C58 C59 124.6(4) . . ?
C58 C59 H59A 109.5 . . ?
C58 C59 H59B 109.5 . . ?
H59A C59 H59B 109.5 . . ?
C58 C59 H59C 109.5 . . ?
H59A C59 H59C 109.5 . . ?
H59B C59 H59C 109.5 . . ?
C61 C60 C15 120.5(4) . . ?
C61 C60 H60 119.7 . . ?
C15 C60 H60 119.7 . . ?
C60 C61 C18 122.6(4) . . ?
C60 C61 H61 118.7 . . ?
C18 C61 H61 118.7 . . ?
C64 C62 C29 119.9(4) . . ?
C64 C62 C63 118.2(5) . . ?
C29 C62 C63 121.9(5) . . ?
C62 C63 H63A 109.5 . . ?
C62 C63 H63B 109.5 . . ?
H63A C63 H63B 109.5 . . ?
C62 C63 H63C 109.5 . . ?
H63A C63 H63C 109.5 . . ?
H63B C63 H63C 109.5 . . ?
C26 C64 C62 122.1(5) . . ?
C26 C64 H64 119.0 . . ?
C62 C64 H64 119.0 . . ?
C28 C65 H65A 109.5 . . ?
C28 C65 H65B 109.5 . . ?
H65A C65 H65B 109.5 . . ?
C28 C65 H65C 109.5 . . ?
H65A C65 H65C 109.5 . . ?
H65B C65 H65C 109.5 . . ?
C41 C70 C12 117.5(3) . . ?
C41 C70 C11 117.6(4) . . ?
C12 C70 C11 125.0(3) . . ?
C18 B1 C20 119.4(4) . . ?
C18 B1 C29 119.9(4) . . ?
C20 B1 C29 120.7(4) . . ?

loop_
_geom_bond_atom_site_label_1
_geom_bond_atom_site_label_2
_geom_bond_distance
_geom_bond_site_symmetry_2
_geom_bond_publ_flag
N1 C5 1.421(6) . ?
N1 C50 1.423(5) . ?
N1 C4 1.431(6) . ?
C1 C48 1.370(9) . ?
C1 C2 1.376(9) . ?
C1 H1 0.9500 . ?
C2 C3 1.398(8) . ?
C2 H2 0.9500 . ?
C3 C4 1.380(7) . ?
C3 H3 0.9500 . ?
C4 C49 1.396(7) . ?
C5 C46 1.385(6) . ?
C5 C6 1.395(6) . ?
C6 C7 1.376(6) . ?
C6 H6 0.9500 . ?
C7 C8 1.399(6) . ?
C7 H7 0.9500 . ?
C8 C47 1.402(6) . ?
C8 C9 1.490(6) . ?
C9 C56 1.384(6) . ?
C9 C10 1.427(5) . ?
C10 C45 1.432(6) . ?
C10 C11 1.433(6) . ?
C11 C58 1.435(5) . ?
C11 C70 1.467(5) . ?
C12 C40 1.425(5) . ?
C12 C70 1.446(6) . ?
C12 C13 1.460(5) . ?
C13 C36 1.428(5) . ?
C13 C19 1.444(5) . ?
C14 C34 1.387(6) . ?
C14 C19 1.421(6) . ?
C14 C15 1.487(6) . ?
C15 C60 1.398(6) . ?
C15 C16 1.402(6) . ?
C16 C17 1.383(6) . ?
C16 H16 0.9500 . ?
C17 C18 1.407(6) . ?
C17 H17 0.9500 . ?
C18 C61 1.399(6) . ?
C18 B1 1.561(7) . ?
C19 C38 1.435(6) . ?
C20 C30 1.415(7) . ?
C20 C21 1.417(7) . ?
C20 B1 1.581(7) . ?
C21 C22 1.396(7) . ?
C21 C32 1.508(7) . ?
C22 C23 1.378(8) . ?
C22 H22 0.9500 . ?
C23 C31 1.373(8) . ?
C23 C24 1.521(8) . ?
C24 H24A 0.9800 . ?
C24 H24B 0.9800 . ?
C24 H24C 0.9800 . ?
C25 C26 1.504(8) . ?
C25 H25A 0.9800 . ?
C25 H25B 0.9800 . ?
C25 H25C 0.9800 . ?
C26 C64 1.381(8) . ?
C26 C27 1.383(7) . ?
C27 C28 1.395(7) . ?
C27 H27 0.9500 . ?
C28 C29 1.410(6) . ?
C28 C65 1.503(7) . ?
C29 C62 1.405(6) . ?
C29 B1 1.593(7) . ?
C30 C31 1.398(7) . ?
C30 C33 1.503(7) . ?
C31 H31 0.9500 . ?
C32 H32A 0.9800 . ?
C32 H32B 0.9800 . ?
C32 H32C 0.9800 . ?
C33 H33A 0.9800 . ?
C33 H33B 0.9800 . ?
C33 H33C 0.9800 . ?
C34 C35 1.388(6) . ?
C34 H34 0.9500 . ?
C35 C36 1.377(6) . ?
C35 H35 0.9500 . ?
C36 C37 1.525(6) . ?
C37 H37A 0.9800 . ?
C37 H37B 0.9800 . ?
C37 H37C 0.9800 . ?
C38 C39 1.339(6) . ?
C38 H38 0.9500 . ?
C39 C40 1.428(6) . ?
C39 H39 0.9500 . ?
C40 C43 1.409(6) . ?
C41 C70 1.413(6) . ?
C41 C42 1.421(6) . ?
C41 C44 1.424(6) . ?
C42 C43 1.358(6) . ?
C42 H42 0.9500 . ?
C43 H43 0.9500 . ?
C44 C45 1.352(6) . ?
C44 H44 0.9500 . ?
C45 H45 0.9500 . ?
C46 C47 1.380(6) . ?
C46 H46 0.9500 . ?
C47 H47 0.9500 . ?
C48 C49 1.391(8) . ?
C48 H48 0.9500 . ?
C49 H49 0.9500 . ?
C50 C51 1.379(7) . ?
C50 C55 1.405(7) . ?
C51 C52 1.381(7) . ?
C51 H51 0.9500 . ?
C52 C53 1.378(9) . ?
C52 H52 0.9500 . ?
C53 C54 1.356(9) . ?
C53 H53 0.9500 . ?
C54 C55 1.388(7) . ?
C54 H54 0.9500 . ?
C55 H55 0.9500 . ?
C56 C57 1.388(6) . ?
C56 H56 0.9500 . ?
C57 C58 1.372(6) . ?
C57 H57 0.9500 . ?
C58 C59 1.511(6) . ?
C59 H59A 0.9800 . ?
C59 H59B 0.9800 . ?
C59 H59C 0.9800 . ?
C60 C61 1.387(6) . ?
C60 H60 0.9500 . ?
C61 H61 0.9500 . ?
C62 C64 1.405(8) . ?
C62 C63 1.516(8) . ?
C63 H63A 0.9800 . ?
C63 H63B 0.9800 . ?
C63 H63C 0.9800 . ?
C64 H64 0.9500 . ?
C65 H65A 0.9800 . ?
C65 H65B 0.9800 . ?
C65 H65C 0.9800 . ?

loop_
_geom_torsion_atom_site_label_1
_geom_torsion_atom_site_label_2
_geom_torsion_atom_site_label_3
_geom_torsion_atom_site_label_4
_geom_torsion
_geom_torsion_site_symmetry_1
_geom_torsion_site_symmetry_2
_geom_torsion_site_symmetry_3
_geom_torsion_site_symmetry_4
_geom_torsion_publ_flag
C48 C1 C2 C3 0.5(8) . . . . ?
C1 C2 C3 C4 1.0(7) . . . . ?
C2 C3 C4 C49 -1.9(7) . . . . ?
C2 C3 C4 N1 -178.8(4) . . . . ?
C5 N1 C4 C3 134.1(4) . . . . ?
C50 N1 C4 C3 -44.2(6) . . . . ?
C5 N1 C4 C49 -42.8(6) . . . . ?
C50 N1 C4 C49 138.9(4) . . . . ?
C50 N1 C5 C46 -47.1(6) . . . . ?
C4 N1 C5 C46 134.7(4) . . . . ?
C50 N1 C5 C6 135.5(4) . . . . ?
C4 N1 C5 C6 -42.8(6) . . . . ?
C46 C5 C6 C7 -0.9(7) . . . . ?
N1 C5 C6 C7 176.6(4) . . . . ?
C5 C6 C7 C8 0.3(7) . . . . ?
C6 C7 C8 C47 0.5(6) . . . . ?
C6 C7 C8 C9 177.3(4) . . . . ?
C7 C8 C9 C56 -41.9(6) . . . . ?
C47 C8 C9 C56 134.7(4) . . . . ?
C7 C8 C9 C10 133.5(4) . . . . ?
C47 C8 C9 C10 -49.9(6) . . . . ?
C56 C9 C10 C45 168.9(4) . . . . ?
C8 C9 C10 C45 -6.5(6) . . . . ?
C56 C9 C10 C11 -4.1(6) . . . . ?
C8 C9 C10 C11 -179.5(4) . . . . ?
C9 C10 C11 C58 12.9(5) . . . . ?
C45 C10 C11 C58 -160.3(4) . . . . ?
C9 C10 C11 C70 -172.1(4) . . . . ?
C45 C10 C11 C70 14.7(5) . . . . ?
C40 C12 C13 C36 151.4(4) . . . . ?
C70 C12 C13 C36 -27.4(6) . . . . ?
C40 C12 C13 C19 -24.1(5) . . . . ?
C70 C12 C13 C19 157.1(4) . . . . ?
C34 C14 C15 C60 134.7(4) . . . . ?
C19 C14 C15 C60 -48.9(6) . . . . ?
C34 C14 C15 C16 -44.3(6) . . . . ?
C19 C14 C15 C16 132.2(4) . . . . ?
C60 C15 C16 C17 3.8(6) . . . . ?
C14 C15 C16 C17 -177.2(4) . . . . ?
C15 C16 C17 C18 -0.9(6) . . . . ?
C16 C17 C18 C61 -2.5(6) . . . . ?
C16 C17 C18 B1 172.6(4) . . . . ?
C34 C14 C19 C38 167.8(4) . . . . ?
C15 C14 C19 C38 -8.6(6) . . . . ?
C34 C14 C19 C13 -5.4(6) . . . . ?
C15 C14 C19 C13 178.1(3) . . . . ?
C36 C13 C19 C14 12.3(5) . . . . ?
C12 C13 C19 C14 -171.9(4) . . . . ?
C36 C13 C19 C38 -161.2(4) . . . . ?
C12 C13 C19 C38 14.6(5) . . . . ?
C30 C20 C21 C22 0.5(7) . . . . ?
B1 C20 C21 C22 179.0(5) . . . . ?
C30 C20 C21 C32 177.8(5) . . . . ?
B1 C20 C21 C32 -3.8(8) . . . . ?
C20 C21 C22 C23 -1.0(8) . . . . ?
C32 C21 C22 C23 -178.4(6) . . . . ?
C21 C22 C23 C31 0.2(9) . . . . ?
C21 C22 C23 C24 178.4(6) . . . . ?
C64 C26 C27 C28 0.8(7) . . . . ?
C25 C26 C27 C28 -179.1(4) . . . . ?
C26 C27 C28 C29 -1.5(7) . . . . ?
C26 C27 C28 C65 -178.9(4) . . . . ?
C27 C28 C29 C62 1.8(6) . . . . ?
C65 C28 C29 C62 179.0(4) . . . . ?
C27 C28 C29 B1 -176.4(4) . . . . ?
C65 C28 C29 B1 0.7(7) . . . . ?
C21 C20 C30 C31 0.7(7) . . . . ?
B1 C20 C30 C31 -177.8(5) . . . . ?
C21 C20 C30 C33 -179.8(5) . . . . ?
B1 C20 C30 C33 1.7(8) . . . . ?
C22 C23 C31 C30 1.1(9) . . . . ?
C24 C23 C31 C30 -177.0(6) . . . . ?
C20 C30 C31 C23 -1.6(8) . . . . ?
C33 C30 C31 C23 178.9(5) . . . . ?
C19 C14 C34 C35 -2.9(6) . . . . ?
C15 C14 C34 C35 173.6(4) . . . . ?
C14 C34 C35 C36 4.4(6) . . . . ?
C34 C35 C36 C13 2.8(6) . . . . ?
C34 C35 C36 C37 -170.7(4) . . . . ?
C19 C13 C36 C35 -10.9(5) . . . . ?
C12 C13 C36 C35 173.6(4) . . . . ?
C19 C13 C36 C37 162.0(4) . . . . ?
C12 C13 C36 C37 -13.5(6) . . . . ?
C14 C19 C38 C39 -171.2(4) . . . . ?
C13 C19 C38 C39 2.1(6) . . . . ?
C19 C38 C39 C40 -9.5(6) . . . . ?
C70 C12 C40 C43 16.6(6) . . . . ?
C13 C12 C40 C43 -162.3(4) . . . . ?
C70 C12 C40 C39 -163.7(4) . . . . ?
C13 C12 C40 C39 17.4(5) . . . . ?
C38 C39 C40 C43 179.1(4) . . . . ?
C38 C39 C40 C12 -0.6(6) . . . . ?
C70 C41 C42 C43 2.3(6) . . . . ?
C44 C41 C42 C43 -178.4(4) . . . . ?
C41 C42 C43 C40 -10.5(6) . . . . ?
C12 C40 C43 C42 0.8(6) . . . . ?
C39 C40 C43 C42 -178.9(4) . . . . ?
C70 C41 C44 C45 -1.1(6) . . . . ?
C42 C41 C44 C45 179.6(4) . . . . ?
C41 C44 C45 C10 -8.7(6) . . . . ?
C9 C10 C45 C44 -171.6(4) . . . . ?
C11 C10 C45 C44 1.5(6) . . . . ?
C6 C5 C46 C47 0.7(7) . . . . ?
N1 C5 C46 C47 -176.8(4) . . . . ?
C5 C46 C47 C8 0.1(7) . . . . ?
C7 C8 C47 C46 -0.7(6) . . . . ?
C9 C8 C47 C46 -177.4(4) . . . . ?
C2 C1 C48 C49 -1.1(8) . . . . ?
C1 C48 C49 C4 0.2(7) . . . . ?
C3 C4 C49 C48 1.3(7) . . . . ?
N1 C4 C49 C48 178.3(4) . . . . ?
C5 N1 C50 C51 -25.4(6) . . . . ?
C4 N1 C50 C51 152.8(4) . . . . ?
C5 N1 C50 C55 156.7(4) . . . . ?
C4 N1 C50 C55 -25.1(6) . . . . ?
C55 C50 C51 C52 -1.9(7) . . . . ?
N1 C50 C51 C52 -179.8(4) . . . . ?
C50 C51 C52 C53 2.8(8) . . . . ?
C51 C52 C53 C54 -2.1(9) . . . . ?
C52 C53 C54 C55 0.6(9) . . . . ?
C53 C54 C55 C50 0.3(8) . . . . ?
C51 C50 C55 C54 0.4(7) . . . . ?
N1 C50 C55 C54 178.3(4) . . . . ?
C10 C9 C56 C57 -5.0(6) . . . . ?
C8 C9 C56 C57 170.6(4) . . . . ?
C9 C56 C57 C58 5.4(6) . . . . ?
C56 C57 C58 C11 3.5(6) . . . . ?
C56 C57 C58 C59 -170.6(4) . . . . ?
C10 C11 C58 C57 -12.4(5) . . . . ?
C70 C11 C58 C57 172.8(4) . . . . ?
C10 C11 C58 C59 161.3(4) . . . . ?
C70 C11 C58 C59 -13.5(6) . . . . ?
C16 C15 C60 C61 -3.3(6) . . . . ?
C14 C15 C60 C61 177.7(4) . . . . ?
C15 C60 C61 C18 -0.2(6) . . . . ?
C17 C18 C61 C60 3.0(6) . . . . ?
B1 C18 C61 C60 -172.1(4) . . . . ?
C28 C29 C62 C64 -1.5(7) . . . . ?
B1 C29 C62 C64 176.8(4) . . . . ?
C28 C29 C62 C63 177.9(5) . . . . ?
B1 C29 C62 C63 -3.8(7) . . . . ?
C27 C26 C64 C62 -0.5(7) . . . . ?
C25 C26 C64 C62 179.5(5) . . . . ?
C29 C62 C64 C26 0.9(7) . . . . ?
C63 C62 C64 C26 -178.5(5) . . . . ?
C42 C41 C70 C12 15.1(6) . . . . ?
C44 C41 C70 C12 -164.2(4) . . . . ?
C42 C41 C70 C11 -163.5(4) . . . . ?
C44 C41 C70 C11 17.2(6) . . . . ?
C40 C12 C70 C41 -24.1(5) . . . . ?
C13 C12 C70 C41 154.7(4) . . . . ?
C40 C12 C70 C11 154.4(4) . . . . ?
C13 C12 C70 C11 -26.8(6) . . . . ?
C10 C11 C70 C41 -23.8(5) . . . . ?
C58 C11 C70 C41 150.9(4) . . . . ?
C10 C11 C70 C12 157.7(4) . . . . ?
C58 C11 C70 C12 -27.5(6) . . . . ?
C61 C18 B1 C20 -16.9(6) . . . . ?
C17 C18 B1 C20 168.3(4) . . . . ?
C61 C18 B1 C29 160.0(4) . . . . ?
C17 C18 B1 C29 -14.8(6) . . . . ?
C30 C20 B1 C18 121.8(5) . . . . ?
C21 C20 B1 C18 -56.7(6) . . . . ?
C30 C20 B1 C29 -55.1(6) . . . . ?
C21 C20 B1 C29 126.4(5) . . . . ?
C62 C29 B1 C18 124.5(5) . . . . ?
C28 C29 B1 C18 -57.2(6) . . . . ?
C62 C29 B1 C20 -58.6(6) . . . . ?
C28 C29 B1 C20 119.7(5) . . . . ?
